data_7203831
loop_
_publ_author_name
'P\"aiv\"asaari, Jani'
'Dezelah, IV, Charles L.'
'Back, Dwayne'
'El-Kaderi, Hani M.'
'Heeg, Mary Jane'
'Putkonen, Matti'
'Niinist\"o, Lauri'
'Winter, Charles H.'

_publ_section_title
;
 Synthesis, structure and properties of volatile lanthanide complexes
 containing amidinate ligands: application for Er2O3 thin film growth
 by atomic layer deposition
;
_journal_issue 39
_journal_name_full 'Journal of Materials Chemistry'
_journal_page_first 4224
_journal_paper_doi 10.1039/b507351k
_journal_volume 15
_journal_year 2005
_chemical_formula_sum 'C30 H63 Er N6'
_chemical_formula_weight 675.12
_chemical_name_systematic
;
?
;
_space_group_IT_number 15
_symmetry_cell_setting monoclinic
_symmetry_space_group_name_Hall '-C 2yc'
_symmetry_space_group_name_H-M 'C 1 2/c 1'
_atom_sites_solution_hydrogens geom
_atom_sites_solution_primary direct
_atom_sites_solution_secondary difmap
_audit_creation_method SHELXL-97
_cell_angle_alpha 90.00
_cell_angle_beta 116.107(2)
_cell_angle_gamma 90.00
_cell_formula_units_Z 4
_cell_length_a 17.268(3)
_cell_length_b 11.7545(18)
_cell_length_c 19.135(3)
_cell_measurement_reflns_used 6703
_cell_measurement_temperature 295(2)
_cell_measurement_theta_max 26.5
_cell_measurement_theta_min 2.15
_cell_volume 3487.7(10)
_computing_cell_refinement 'Bruker SAINT'
_computing_data_collection 'Bruker SMART'
_computing_data_reduction 'Bruker SAINT'
_computing_molecular_graphics SHELXTL-Plus
_computing_publication_material SHELXL-97
_computing_structure_refinement 'SHELXL-97 (Sheldrick, 1997)'
_computing_structure_solution 'SHELXS-97 (Sheldrick, 1990)'
_diffrn_ambient_temperature 295(2)
_diffrn_measured_fraction_theta_full 0.949
_diffrn_measured_fraction_theta_max 0.949
_diffrn_measurement_method 'SMART CCD'
_diffrn_radiation_monochromator graphite
_diffrn_radiation_source 'fine-focus sealed tube'
_diffrn_radiation_type MoK\a
_diffrn_radiation_wavelength 0.71073
_diffrn_reflns_av_R_equivalents 0.0420
_diffrn_reflns_av_sigmaI/netI 0.0359
_diffrn_reflns_limit_h_max 20
_diffrn_reflns_limit_h_min -22
_diffrn_reflns_limit_k_max 15
_diffrn_reflns_limit_k_min 0
_diffrn_reflns_limit_l_max 25
_diffrn_reflns_limit_l_min 0
_diffrn_reflns_number 24696
_diffrn_reflns_theta_full 28.27
_diffrn_reflns_theta_max 28.27
_diffrn_reflns_theta_min 2.17
_exptl_absorpt_coefficient_mu 2.432
_exptl_absorpt_correction_T_max 0.6420
_exptl_absorpt_correction_T_min 0.6420
_exptl_absorpt_correction_type multi-scan
_exptl_crystal_colour pink
_exptl_crystal_density_diffrn 1.286
_exptl_crystal_density_method 'not measured'
_exptl_crystal_description multifaceted
_exptl_crystal_F_000 1412
_exptl_crystal_size_max 0.20
_exptl_crystal_size_mid 0.20
_exptl_crystal_size_min 0.20
_refine_diff_density_max 4.799
_refine_diff_density_min -5.989
_refine_diff_density_rms 0.229
_refine_ls_extinction_method none
_refine_ls_goodness_of_fit_ref 1.253
_refine_ls_hydrogen_treatment mixed
_refine_ls_matrix_type full
_refine_ls_number_parameters 176
_refine_ls_number_reflns 4096
_refine_ls_number_restraints 0
_refine_ls_restrained_S_all 1.253
_refine_ls_R_factor_all 0.0905
_refine_ls_R_factor_gt 0.0800
_refine_ls_shift/su_max 0.002
_refine_ls_shift/su_mean 0.000
_refine_ls_structure_factor_coef Fsqd
_refine_ls_weighting_details 'calc w=1/[\s^2^(Fo^2^)+(0.0682P)^2^+130.1275P] where P=(Fo^2^+2Fc^2^)/3'
_refine_ls_weighting_scheme calc
_refine_ls_wR_factor_gt 0.2420
_refine_ls_wR_factor_ref 0.2457
_reflns_number_gt 3491
_reflns_number_total 4096
_reflns_threshold_expression >2sigma(I)
_cod_data_source_file b507351k.txt
_cod_data_source_block earn
_cod_depositor_comments
;
The following automatic conversions were performed:
'_exptl_absorpt_correction_type' value 'Multi-scan' changed to
'multi-scan' according to
'/home/saulius/struct/CIF-dictionaries/cif_core.dic' dictionary named
'cif_core.dic' version 2.4.1 from 2010-06-29.

Automatic conversion script
Id: cif_fix_enum 1527 2010-12-29 10:47:43Z saulius 
;
_cod_original_cell_volume 3487.8(9)
_cod_original_sg_symbol_H-M C2/c
_cod_database_code 7203831

loop_
_symmetry_equiv_pos_as_xyz
'x, y, z'
'-x, y, -z+1/2'
'x+1/2, y+1/2, z'
'-x+1/2, y+1/2, -z+1/2'
'-x, -y, -z'
'x, -y, z-1/2'
'-x+1/2, -y+1/2, -z'
'x+1/2, -y+1/2, z-1/2'

loop_
_atom_site_label
_atom_site_type_symbol
_atom_site_fract_x
_atom_site_fract_y
_atom_site_fract_z
_atom_site_U_iso_or_equiv
_atom_site_adp_type
_atom_site_occupancy
_atom_site_symmetry_multiplicity
_atom_site_calc_flag
_atom_site_refinement_flags
_atom_site_disorder_assembly
_atom_site_disorder_group
Er1 Er 0.5000 0.66656(7) 0.7500 0.0401(3) Uani 1 2 d S . .
N1 N 0.4626(7) 0.4862(9) 0.6837(7) 0.053(3) Uani 1 1 d . . .
C1 C 0.4259(10) 0.4446(13) 0.6067(9) 0.056(3) Uani 1 1 d . . .
C2 C 0.5000 0.4291(15) 0.7500 0.041 Uiso 1 2 d S . .
C3 C 0.3434(13) 0.3735(18) 0.5845(12) 0.089(6) Uani 1 1 d . . .
H3A H 0.3543 0.3144 0.6224 0.107 Uiso 1 1 calc R . .
H3B H 0.3266 0.3399 0.5342 0.107 Uiso 1 1 calc R . .
H3C H 0.2979 0.4217 0.5832 0.107 Uiso 1 1 calc R . .
C4 C 0.3969(13) 0.5504(16) 0.5518(10) 0.080(5) Uani 1 1 d . . .
H4A H 0.3533 0.5912 0.5597 0.096 Uiso 1 1 calc R . .
H4B H 0.3740 0.5257 0.4986 0.096 Uiso 1 1 calc R . .
H4C H 0.4455 0.5993 0.5632 0.096 Uiso 1 1 calc R . .
C5 C 0.4909(13) 0.3760(17) 0.5872(11) 0.082(5) Uani 1 1 d . . .
H5A H 0.5453 0.4149 0.6077 0.098 Uiso 1 1 calc R . .
H5B H 0.4688 0.3689 0.5317 0.098 Uiso 1 1 calc R . .
H5C H 0.4986 0.3016 0.6100 0.098 Uiso 1 1 calc R . .
C6 C 0.5000 0.3050(15) 0.7500 0.058(5) Uani 1 2 d S . .
H6A H 0.5386 0.2777 0.8008 0.070 Uiso 0.50 1 calc PR . .
H6B H 0.5187 0.2777 0.7126 0.070 Uiso 0.50 1 calc PR . .
H6C H 0.4428 0.2777 0.7366 0.070 Uiso 0.50 1 calc PR . .
N2 N 0.5127(9) 0.8028(10) 0.8443(9) 0.070(4) Uani 1 1 d . . .
N3 N 0.3865(8) 0.7100(11) 0.7820(8) 0.063(3) Uani 1 1 d . . .
C7 C 0.5730(12) 0.8881(13) 0.8984(9) 0.066(4) Uani 1 1 d . . .
C8 C 0.4316(11) 0.7848(14) 0.8392(9) 0.062(4) Uani 1 1 d . . .
C9 C 0.2982(10) 0.6696(14) 0.7624(11) 0.066(4) Uani 1 1 d . . .
C10 C 0.6030(16) 0.869(2) 0.9818(12) 0.111(8) Uani 1 1 d . . .
H10A H 0.5578 0.8881 0.9960 0.134 Uiso 1 1 calc R . .
H10B H 0.6523 0.9165 1.0103 0.134 Uiso 1 1 calc R . .
H10C H 0.6187 0.7908 0.9937 0.134 Uiso 1 1 calc R . .
C11 C 0.6534(15) 0.873(2) 0.8855(16) 0.122(9) Uani 1 1 d . . .
H11A H 0.6821 0.9444 0.8917 0.146 Uiso 1 1 calc R . .
H11B H 0.6371 0.8441 0.8339 0.146 Uiso 1 1 calc R . .
H11C H 0.6915 0.8194 0.9229 0.146 Uiso 1 1 calc R . .
C12 C 0.540(2) 1.0143(16) 0.871(2) 0.159(13) Uani 1 1 d . . .
H12A H 0.5043 1.0384 0.8956 0.191 Uiso 1 1 calc R . .
H12B H 0.5065 1.0159 0.8158 0.191 Uiso 1 1 calc R . .
H12C H 0.5882 1.0645 0.8861 0.191 Uiso 1 1 calc R . .
C13 C 0.3981(15) 0.842(2) 0.8911(13) 0.099(7) Uani 1 1 d . . .
H13A H 0.3390 0.8642 0.8607 0.119 Uiso 1 1 calc R . .
H13B H 0.4321 0.9088 0.9142 0.119 Uiso 1 1 calc R . .
H13C H 0.4018 0.7908 0.9313 0.119 Uiso 1 1 calc R . .
C14 C 0.2763(14) 0.5834(19) 0.6966(14) 0.095(7) Uani 1 1 d . . .
H14A H 0.2935 0.6131 0.6589 0.114 Uiso 1 1 calc R . .
H14B H 0.2153 0.5695 0.6723 0.114 Uiso 1 1 calc R . .
H14C H 0.3064 0.5135 0.7175 0.114 Uiso 1 1 calc R . .
C15 C 0.2927(16) 0.610(2) 0.8279(18) 0.130(11) Uani 1 1 d . . .
H15A H 0.3408 0.5589 0.8517 0.156 Uiso 1 1 calc R . .
H15B H 0.2399 0.5671 0.8090 0.156 Uiso 1 1 calc R . .
H15C H 0.2937 0.6644 0.8657 0.156 Uiso 1 1 calc R . .
C16 C 0.2316(12) 0.7618(18) 0.7306(13) 0.089(6) Uani 1 1 d . . .
H16A H 0.2289 0.8029 0.7729 0.107 Uiso 1 1 calc R . .
H16B H 0.1764 0.7286 0.6989 0.107 Uiso 1 1 calc R . .
H16C H 0.2470 0.8131 0.6997 0.107 Uiso 1 1 calc R . .

loop_
_atom_site_aniso_label
_atom_site_aniso_U_11
_atom_site_aniso_U_22
_atom_site_aniso_U_33
_atom_site_aniso_U_23
_atom_site_aniso_U_13
_atom_site_aniso_U_12
Er1 0.0508(4) 0.0309(4) 0.0381(4) 0.000 0.0191(3) 0.000
N1 0.063(7) 0.029(5) 0.067(7) 0.002(5) 0.027(6) -0.002(5)
C1 0.068(9) 0.053(8) 0.048(8) -0.010(6) 0.026(7) -0.009(7)
C3 0.098(14) 0.084(13) 0.088(13) -0.031(11) 0.042(11) -0.030(11)
C4 0.111(14) 0.075(11) 0.049(9) -0.006(8) 0.029(9) -0.003(10)
C5 0.098(13) 0.075(11) 0.083(12) -0.029(10) 0.049(11) -0.005(10)
C6 0.091(15) 0.033(9) 0.045(10) 0.000 0.026(10) 0.000
N2 0.081(9) 0.040(7) 0.083(9) -0.010(6) 0.030(8) -0.007(6)
N3 0.062(7) 0.044(6) 0.085(9) -0.003(6) 0.035(7) -0.004(6)
C7 0.095(12) 0.045(8) 0.053(9) -0.020(7) 0.028(8) -0.013(8)
C8 0.070(9) 0.056(8) 0.060(9) -0.001(7) 0.028(7) 0.012(7)
C9 0.058(8) 0.058(9) 0.094(11) -0.013(9) 0.044(8) -0.001(7)
C10 0.129(19) 0.095(16) 0.086(15) -0.044(13) 0.026(13) -0.017(14)
C11 0.101(16) 0.13(2) 0.12(2) -0.063(17) 0.043(15) -0.057(15)
C12 0.20(3) 0.029(9) 0.25(4) -0.027(16) 0.10(3) -0.019(13)
C13 0.109(15) 0.104(16) 0.097(14) -0.030(13) 0.055(13) 0.018(13)
C14 0.096(14) 0.091(15) 0.119(18) -0.022(13) 0.066(14) -0.018(12)
C15 0.109(18) 0.100(17) 0.20(3) 0.07(2) 0.09(2) -0.001(14)
C16 0.077(12) 0.086(14) 0.108(17) 0.021(12) 0.044(12) 0.021(10)

loop_
_atom_type_symbol
_atom_type_description
_atom_type_scat_dispersion_real
_atom_type_scat_dispersion_imag
_atom_type_scat_source
C C 0.0033 0.0016 'International Tables Vol C Tables 4.2.6.8 and 6.1.1.4'
H H 0.0000 0.0000 'International Tables Vol C Tables 4.2.6.8 and 6.1.1.4'
N N 0.0061 0.0033 'International Tables Vol C Tables 4.2.6.8 and 6.1.1.4'
Er Er -0.2586 4.9576 'International Tables Vol C Tables 4.2.6.8 and 6.1.1.4'

loop_
_geom_angle_atom_site_label_1
_geom_angle_atom_site_label_2
_geom_angle_atom_site_label_3
_geom_angle
_geom_angle_site_symmetry_1
_geom_angle_site_symmetry_3
_geom_angle_publ_flag
N2 Er1 N2 94.1(7) . 2_656 ?
N2 Er1 N3 104.2(5) . 2_656 ?
N2 Er1 N3 57.2(5) 2_656 2_656 ?
N2 Er1 N3 57.2(5) . . ?
N2 Er1 N3 104.2(5) 2_656 . ?
N3 Er1 N3 154.9(6) 2_656 . ?
N2 Er1 N1 156.5(5) . . ?
N2 Er1 N1 106.4(4) 2_656 . ?
N3 Er1 N1 96.6(4) 2_656 . ?
N3 Er1 N1 105.5(4) . . ?
N2 Er1 N1 106.4(4) . 2_656 ?
N2 Er1 N1 156.5(5) 2_656 2_656 ?
N3 Er1 N1 105.5(4) 2_656 2_656 ?
N3 Er1 N1 96.6(4) . 2_656 ?
N1 Er1 N1 56.6(6) . 2_656 ?
C2 N1 C1 129.0(12) . . ?
C2 N1 Er1 92.1(9) . . ?
C1 N1 Er1 138.5(9) . . ?
N1 C1 C3 114.3(13) . . ?
N1 C1 C5 113.0(13) . . ?
C3 C1 C5 109.2(14) . . ?
N1 C1 C4 106.9(12) . . ?
C3 C1 C4 105.2(15) . . ?
C5 C1 C4 107.6(14) . . ?
N1 C2 N1 119.1(16) . 2_656 ?
N1 C2 C6 120.5(8) . . ?
N1 C2 C6 120.5(8) 2_656 . ?
N1 C2 Er1 59.5(8) . . ?
N1 C2 Er1 59.5(8) 2_656 . ?
C6 C2 Er1 180.000(5) . . ?
C8 N2 C7 122.2(14) . . ?
C8 N2 Er1 95.3(9) . . ?
C7 N2 Er1 142.5(12) . . ?
C8 N3 C9 125.1(14) . . ?
C8 N3 Er1 95.9(9) . . ?
C9 N3 Er1 138.5(10) . . ?
C10 C7 N2 117.4(16) . . ?
C10 C7 C11 104.3(19) . . ?
N2 C7 C11 102.5(13) . . ?
C10 C7 C12 113.6(19) . . ?
N2 C7 C12 111.1(17) . . ?
C11 C7 C12 106.5(19) . . ?
N3 C8 N2 111.3(13) . . ?
N3 C8 C13 125.0(17) . . ?
N2 C8 C13 123.8(16) . . ?
N3 C8 Er1 55.7(8) . . ?
N2 C8 Er1 55.7(8) . . ?
C13 C8 Er1 176.2(13) . . ?
C15 C9 N3 112.5(17) . . ?
C15 C9 C16 111.4(16) . . ?
N3 C9 C16 113.0(15) . . ?
C15 C9 C14 107.4(18) . . ?
N3 C9 C14 105.9(13) . . ?
C16 C9 C14 106.1(17) . . ?

loop_
_geom_bond_atom_site_label_1
_geom_bond_atom_site_label_2
_geom_bond_distance
_geom_bond_site_symmetry_2
_geom_bond_publ_flag
Er1 N2 2.350(14) . ?
Er1 N2 2.350(14) 2_656 ?
Er1 N3 2.351(13) 2_656 ?
Er1 N3 2.351(13) . ?
Er1 N1 2.408(11) . ?
Er1 N1 2.408(11) 2_656 ?
N1 C2 1.325(14) . ?
N1 C1 1.410(18) . ?
C1 C3 1.54(2) . ?
C1 C5 1.56(2) . ?
C1 C4 1.56(2) . ?
C2 N1 1.325(14) 2_656 ?
C2 C6 1.46(2) . ?
N2 C8 1.38(2) . ?
N2 C7 1.488(19) . ?
N3 C8 1.35(2) . ?
N3 C9 1.480(19) . ?
C7 C10 1.46(3) . ?
C7 C11 1.52(3) . ?
C7 C12 1.59(3) . ?
C8 C13 1.51(2) . ?
C9 C15 1.48(3) . ?
C9 C16 1.50(2) . ?
C9 C14 1.53(3) . ?
